data_7032055
loop_
_publ_author_name
'Rocha, Bruno G. M.'
'Mac Leod, Tatiana C. O.'
'Guedes da Silva, M F\'atima C'
'Luzyanin, Konstantin V.'
'Martins, Lu\'isa M D R S'
'Pombeiro, Armando J. L.'

_publ_section_title
;
 Ni(II), Cu(II) and Zn(II) complexes with a sterically hindered
 scorpionate ligand (Tpms(Ph)) and catalytic application in the
 diasteroselective nitroaldol (Henry) reaction.
;
_journal_issue 40
_journal_name_full 'Dalton transactions (Cambridge, England : 2003)'
_journal_page_first 15192
_journal_page_last 15200
_journal_paper_doi 10.1039/c4dt01509f
_journal_volume 43
_journal_year 2014
_chemical_formula_moiety 'C28 H23 Cl Cu N6 O4 S'
_chemical_formula_sum 'C28 H23 Cl Cu N6 O4 S'
_chemical_formula_weight 638.57
_chemical_name_systematic
;
 ?
;
_space_group_crystal_system monoclinic
_space_group_IT_number 14
_space_group_name_Hall '-P 2ybc'
_space_group_name_H-M_alt 'P 1 21/c 1'
_symmetry_space_group_name_Hall '-P 2ybc'
_symmetry_space_group_name_H-M 'P 1 21/c 1'
_atom_sites_solution_hydrogens mixed
_audit_creation_method SHELXL-2013
_cell_angle_alpha 90
_cell_angle_beta 119.202(3)
_cell_angle_gamma 90
_cell_formula_units_Z 4
_cell_length_a 16.8172(11)
_cell_length_b 10.6453(6)
_cell_length_c 22.5966(14)
_cell_measurement_reflns_used 2807
_cell_measurement_temperature 296(2)
_cell_measurement_theta_max 23.66
_cell_measurement_theta_min 2.29
_cell_volume 3531.2(4)
_computing_cell_refinement 'Bruker SAINT'
_computing_data_collection 'Bruker APEX2'
_computing_data_reduction 'Bruker SAINT'
_computing_publication_material 'WinGX publication routines (Farrugia, 1999)'
_computing_structure_refinement 'SHELXL-2013 (Sheldrick, 2013)'
_computing_structure_solution 'SIR97 (Giacovazzo et al, 1997)'
_diffrn_ambient_temperature 296(2)
_diffrn_measured_fraction_theta_full 0.998
_diffrn_measured_fraction_theta_max 0.998
_diffrn_measurement_device_type 'Bruker APEX-II CCD'
_diffrn_measurement_method '\f and \w scans'
_diffrn_radiation_monochromator graphite
_diffrn_radiation_source 'fine-focus sealed tube'
_diffrn_radiation_type MoK\a
_diffrn_radiation_wavelength 0.71073
_diffrn_reflns_av_R_equivalents 0.1248
_diffrn_reflns_av_unetI/netI 0.1463
_diffrn_reflns_Laue_measured_fraction_full 0.998
_diffrn_reflns_Laue_measured_fraction_max 0.998
_diffrn_reflns_limit_h_max 19
_diffrn_reflns_limit_h_min -20
_diffrn_reflns_limit_k_max 11
_diffrn_reflns_limit_k_min -12
_diffrn_reflns_limit_l_max 27
_diffrn_reflns_limit_l_min -27
_diffrn_reflns_number 25402
_diffrn_reflns_point_group_measured_fraction_full 0.998
_diffrn_reflns_point_group_measured_fraction_max 0.998
_diffrn_reflns_theta_full 25.242
_diffrn_reflns_theta_max 25.349
_diffrn_reflns_theta_min 2.656
_exptl_absorpt_coefficient_mu 0.790
_exptl_absorpt_correction_T_max 0.9181
_exptl_absorpt_correction_T_min 0.8517
_exptl_absorpt_correction_type multi-scan
_exptl_absorpt_process_details SADABS
_exptl_crystal_colour green
_exptl_crystal_density_diffrn 1.201
_exptl_crystal_description prism
_exptl_crystal_F_000 1308
_exptl_crystal_size_max 0.210
_exptl_crystal_size_mid 0.150
_exptl_crystal_size_min 0.110
_platon_squeeze_details
;
 The Platon SQUEEZE procedure was applied to recover 333 electrons per
 unit cell (total volume 1002 ^A^3); that is ca. 83 electrons
 per formula unit. Lattice solvent thf molecules (40 electrons/thf)
 were present, and the electrons recovered by SQUEEZE have been assigned
 as 2 thf molecules per formula unit. These thf molecules were not
 included in the formula.
 PLATON Reference : Spek, A.L. (2003), J.Appl.Cryst. 36, 7-13.
;
_refine_diff_density_max 0.910
_refine_diff_density_min -0.951
_refine_diff_density_rms 0.111
_refine_ls_extinction_method none
_refine_ls_goodness_of_fit_ref 0.883
_refine_ls_hydrogen_treatment mixed
_refine_ls_matrix_type full
_refine_ls_number_parameters 376
_refine_ls_number_reflns 6442
_refine_ls_number_restraints 2
_refine_ls_restrained_S_all 0.883
_refine_ls_R_factor_all 0.1202
_refine_ls_R_factor_gt 0.0677
_refine_ls_shift/su_max 0.001
_refine_ls_shift/su_mean 0.000
_refine_ls_structure_factor_coef Fsqd
_refine_ls_weighting_details 'w=1/[\s^2^(Fo^2^)+(0.0884P)^2^] where P=(Fo^2^+2Fc^2^)/3'
_refine_ls_weighting_scheme calc
_refine_ls_wR_factor_gt 0.1638
_refine_ls_wR_factor_ref 0.1816
_reflns_Friedel_coverage 0.000
_reflns_number_gt 3299
_reflns_number_total 6442
_reflns_threshold_expression 'I > 2\s(I)'
_cod_data_source_file c4dt01509f2.cif
_cod_data_source_block Compound4
_cod_depositor_comments
;
The following automatic conversions were performed:

'_exptl_absorpt_correction_type' value 'MULTI-SCAN' changed to
'multi-scan' according to
/usr/data/users/saulius/crontab/automatic-downloads/rss-feeds/RSC/lib/dictionaries/cif_core.dic
dictionary named 'cif_core.dic' version 2.4.2 from 2011-04-26.

Automatic conversion script
Id: cif_fix_values 2281 2013-09-26 08:29:07Z andrius 

 Adding full bibliography for 7032054--7032055.cif.
;
_cod_database_code 7032055
_shelx_space_group_comment
;
The symmetry employed for this shelxl refinement is uniquely defined
by the following loop, which should always be used as a source of
symmetry information in preference to the above space-group names.
They are only intended as comments.
;
_shelx_estimated_absorpt_t_min 0.852
_shelx_estimated_absorpt_t_max 0.918
_shelxl_version_number 2013-4

loop_
_space_group_symop_operation_xyz
'x, y, z'
'-x, y+1/2, -z+1/2'
'-x, -y, -z'
'x, -y-1/2, z-1/2'

loop_
_atom_site_label
_atom_site_type_symbol
_atom_site_fract_x
_atom_site_fract_y
_atom_site_fract_z
_atom_site_U_iso_or_equiv
_atom_site_adp_type
_atom_site_occupancy
_atom_site_site_symmetry_order
_atom_site_calc_flag
_atom_site_refinement_flags_posn
_atom_site_refinement_flags_adp
C1 C 0.1822(4) 0.5369(5) 0.2608(2) 0.0264(12) Uani 1 1 d . .
C11 C 0.2120(4) 0.7984(5) 0.1765(3) 0.0317(13) Uani 1 1 d . .
C12 C 0.3032(4) 0.6696(5) 0.2576(3) 0.0362(14) Uani 1 1 d . .
H12 H 0.3539 0.6303 0.2924 0.043 Uiso 1 1 calc R U
C13 C 0.3037(4) 0.7743(6) 0.2244(3) 0.0451(16) Uani 1 1 d . .
H13 H 0.3543 0.8211 0.2315 0.054 Uiso 1 1 calc R U
C14 C 0.1793(4) 0.8977(5) 0.1231(3) 0.0338(14) Uani 1 1 d . .
C15 C 0.1208(5) 0.8709(6) 0.0573(3) 0.0486(17) Uani 1 1 d . .
H15 H 0.0963 0.7907 0.0450 0.058 Uiso 1 1 calc R U
C16 C 0.0975(5) 0.9631(8) 0.0083(3) 0.069(2) Uani 1 1 d . .
H16 H 0.0578 0.9439 -0.0369 0.082 Uiso 1 1 calc R U
C17 C 0.1318(5) 1.0808(7) 0.0253(4) 0.070(2) Uani 1 1 d . .
H17 H 0.1151 1.1422 -0.0079 0.084 Uiso 1 1 calc R U
C18 C 0.1905(6) 1.1086(7) 0.0909(4) 0.077(3) Uani 1 1 d . .
H18 H 0.2150 1.1890 0.1021 0.093 Uiso 1 1 calc R U
C19 C 0.2151(5) 1.0184(6) 0.1423(4) 0.066(2) Uani 1 1 d . .
H19 H 0.2538 1.0384 0.1876 0.079 Uiso 1 1 calc R U
C21 C 0.3466(4) 0.3045(5) 0.3046(3) 0.0333(13) Uani 1 1 d . .
C22 C 0.2852(4) 0.3967(6) 0.3588(3) 0.0419(15) Uani 1 1 d . .
H22 H 0.2686 0.4192 0.3910 0.050 Uiso 1 1 calc R U
C23 C 0.3436(5) 0.3069(6) 0.3649(3) 0.0537(19) Uani 1 1 d . .
H23 H 0.3762 0.2555 0.4023 0.064 Uiso 1 1 calc R U
C24 C 0.3993(4) 0.2232(5) 0.2847(3) 0.0367(14) Uani 1 1 d . .
C25 C 0.4049(4) 0.2430(5) 0.2266(3) 0.0344(14) Uani 1 1 d . .
H25 H 0.3751 0.3118 0.1993 0.041 Uiso 1 1 calc R U
C26 C 0.4530(5) 0.1643(6) 0.2081(3) 0.0460(16) Uani 1 1 d . .
H26 H 0.4560 0.1799 0.1687 0.055 Uiso 1 1 calc R U
C27 C 0.4976(4) 0.0606(6) 0.2482(3) 0.0539(18) Uani 1 1 d . .
H27 H 0.5306 0.0070 0.2357 0.065 Uiso 1 1 calc R U
C28 C 0.4928(5) 0.0384(7) 0.3047(4) 0.066(2) Uani 1 1 d . .
H28 H 0.5230 -0.0309 0.3313 0.079 Uiso 1 1 calc R U
C29 C 0.4442(5) 0.1160(6) 0.3243(3) 0.0568(19) Uani 1 1 d . .
H29 H 0.4409 0.0983 0.3634 0.068 Uiso 1 1 calc R U
C31 C -0.0196(4) 0.4321(5) 0.1125(3) 0.0304(13) Uani 1 1 d . .
C32 C 0.0909(4) 0.3413(5) 0.2048(3) 0.0404(15) Uani 1 1 d . .
H32 H 0.1279 0.2830 0.2372 0.049 Uiso 1 1 calc R U
C33 C 0.0132(4) 0.3177(5) 0.1464(3) 0.0421(16) Uani 1 1 d . .
H33 H -0.0138 0.2394 0.1315 0.051 Uiso 1 1 calc R U
C34 C -0.0992(4) 0.4511(5) 0.0450(3) 0.0364(14) Uani 1 1 d . .
C35 C -0.0970(4) 0.5345(5) -0.0012(3) 0.0380(14) Uani 1 1 d . .
H35 H -0.0460 0.5850 0.0118 0.046 Uiso 1 1 calc R U
C36 C -0.1687(5) 0.5435(6) -0.0657(3) 0.0563(19) Uani 1 1 d . .
H36 H -0.1665 0.6004 -0.0961 0.068 Uiso 1 1 calc R U
C37 C -0.2457(5) 0.4666(7) -0.0859(4) 0.068(2) Uani 1 1 d . .
H37 H -0.2936 0.4713 -0.1301 0.082 Uiso 1 1 calc R U
C38 C -0.2504(5) 0.3855(7) -0.0412(4) 0.068(2) Uani 1 1 d . .
H38 H -0.3019 0.3360 -0.0543 0.081 Uiso 1 1 calc R U
C39 C -0.1773(4) 0.3777(6) 0.0243(3) 0.0476(16) Uani 1 1 d . .
H39 H -0.1803 0.3225 0.0550 0.057 Uiso 1 1 calc R U
N11 N 0.1587(3) 0.7145(4) 0.1830(2) 0.0276(10) Uani 1 1 d . .
N12 N 0.2160(3) 0.6320(4) 0.23162(19) 0.0248(10) Uani 1 1 d . .
N21 N 0.2917(3) 0.3901(4) 0.2619(2) 0.0350(11) Uani 1 1 d . .
N22 N 0.2547(3) 0.4489(4) 0.2972(2) 0.0299(11) Uani 1 1 d . .
N31 N 0.0365(3) 0.5262(4) 0.1513(2) 0.0314(11) Uani 1 1 d . .
N32 N 0.1042(3) 0.4684(4) 0.2063(2) 0.0281(10) Uani 1 1 d . .
O1 O 0.0709(3) 0.6937(4) 0.2678(2) 0.0614(14) Uani 1 1 d . .
O2 O 0.1232(3) 0.5253(4) 0.3495(2) 0.0452(11) Uani 1 1 d . .
O3 O 0.2265(3) 0.6927(4) 0.3613(2) 0.0540(12) Uani 1 1 d . .
O10 O 0.0231(3) 0.8955(4) 0.1597(2) 0.0500(11) Uani 1 1 d D .
S1 S 0.14723(10) 0.62080(13) 0.31671(7) 0.0321(3) Uani 1 1 d . .
Cl1 Cl -0.12509(10) 0.70517(14) 0.11907(8) 0.0459(4) Uani 1 1 d . .
Cu1 Cu 0.02403(5) 0.71104(6) 0.15550(3) 0.0299(2) Uani 1 1 d . .
H10B H -0.018(3) 0.926(5) 0.170(3) 0.045 Uiso 1 1 d D U
H10A H 0.065(3) 0.939(5) 0.196(2) 0.045 Uiso 1 1 d D U

loop_
_atom_site_aniso_label
_atom_site_aniso_U_11
_atom_site_aniso_U_22
_atom_site_aniso_U_33
_atom_site_aniso_U_23
_atom_site_aniso_U_13
_atom_site_aniso_U_12
C1 0.030(3) 0.019(3) 0.033(3) 0.007(2) 0.018(3) 0.005(2)
C11 0.035(3) 0.025(3) 0.034(3) 0.008(2) 0.016(3) 0.003(3)
C12 0.033(4) 0.036(3) 0.033(3) 0.008(3) 0.012(3) 0.009(3)
C13 0.033(3) 0.041(4) 0.052(4) 0.015(3) 0.013(3) -0.004(3)
C14 0.027(3) 0.026(3) 0.050(4) 0.012(3) 0.020(3) 0.008(3)
C15 0.061(4) 0.041(4) 0.041(4) 0.009(3) 0.022(3) 0.016(4)
C16 0.079(6) 0.079(6) 0.044(4) 0.020(4) 0.027(4) 0.013(5)
C17 0.063(5) 0.058(5) 0.086(6) 0.048(4) 0.034(5) 0.010(4)
C18 0.076(6) 0.048(5) 0.084(6) 0.027(4) 0.020(5) -0.014(4)
C19 0.055(5) 0.039(4) 0.075(5) 0.021(4) 0.010(4) -0.012(4)
C21 0.034(3) 0.031(3) 0.036(3) 0.007(3) 0.017(3) 0.008(3)
C22 0.055(4) 0.046(4) 0.030(3) 0.005(3) 0.025(3) 0.008(3)
C23 0.066(5) 0.061(5) 0.041(3) 0.025(3) 0.033(3) 0.037(4)
C24 0.031(3) 0.035(3) 0.042(3) 0.000(3) 0.016(3) 0.006(3)
C25 0.043(4) 0.023(3) 0.037(3) 0.007(2) 0.019(3) 0.005(3)
C26 0.058(4) 0.040(4) 0.052(4) -0.005(3) 0.036(4) -0.004(3)
C27 0.049(4) 0.049(4) 0.064(4) -0.001(4) 0.028(4) 0.017(4)
C28 0.074(5) 0.050(5) 0.077(5) 0.021(4) 0.040(4) 0.036(4)
C29 0.071(5) 0.051(4) 0.060(4) 0.021(3) 0.041(4) 0.036(4)
C31 0.041(4) 0.019(3) 0.036(3) 0.000(2) 0.023(3) -0.001(3)
C32 0.053(4) 0.022(3) 0.042(3) 0.012(3) 0.020(3) 0.002(3)
C33 0.054(4) 0.018(3) 0.052(4) 0.003(3) 0.024(3) -0.001(3)
C34 0.039(4) 0.026(3) 0.044(3) -0.008(3) 0.020(3) -0.005(3)
C35 0.038(4) 0.032(3) 0.040(3) -0.002(3) 0.017(3) -0.002(3)
C36 0.076(5) 0.048(4) 0.057(4) 0.013(4) 0.042(4) 0.026(4)
C37 0.054(5) 0.065(5) 0.059(5) -0.020(4) 0.007(4) 0.008(4)
C38 0.053(5) 0.059(5) 0.068(5) -0.007(4) 0.012(4) -0.010(4)
C39 0.047(4) 0.042(4) 0.050(4) -0.004(3) 0.021(3) -0.003(3)
N11 0.023(2) 0.032(3) 0.026(2) 0.005(2) 0.0114(19) 0.005(2)
N12 0.024(2) 0.023(2) 0.026(2) 0.0079(18) 0.012(2) 0.005(2)
N21 0.042(3) 0.034(3) 0.036(3) 0.010(2) 0.025(2) 0.016(2)
N22 0.038(3) 0.029(3) 0.030(2) 0.008(2) 0.023(2) 0.009(2)
N31 0.033(3) 0.026(2) 0.030(2) 0.000(2) 0.012(2) -0.004(2)
N32 0.028(3) 0.026(3) 0.028(2) 0.001(2) 0.012(2) -0.003(2)
O1 0.072(3) 0.076(3) 0.045(2) 0.017(2) 0.035(2) 0.048(3)
O2 0.060(3) 0.038(2) 0.060(3) 0.005(2) 0.047(2) -0.007(2)
O3 0.057(3) 0.057(3) 0.059(3) -0.028(2) 0.037(2) -0.023(2)
O10 0.051(3) 0.026(2) 0.085(3) -0.003(2) 0.042(3) 0.002(2)
S1 0.0356(8) 0.0325(8) 0.0350(7) -0.0005(6) 0.0224(7) 0.0025(7)
Cl1 0.0320(8) 0.0368(9) 0.0659(10) -0.0014(7) 0.0216(8) 0.0036(7)
Cu1 0.0294(4) 0.0222(4) 0.0385(4) 0.0023(3) 0.0169(3) 0.0036(3)

loop_
_atom_type_symbol
_atom_type_description
_atom_type_scat_dispersion_real
_atom_type_scat_dispersion_imag
_atom_type_scat_source
C C 0.0033 0.0016 'International Tables Vol C Tables 4.2.6.8 and 6.1.1.4'
H H 0.0000 0.0000 'International Tables Vol C Tables 4.2.6.8 and 6.1.1.4'
N N 0.0061 0.0033 'International Tables Vol C Tables 4.2.6.8 and 6.1.1.4'
O O 0.0106 0.0060 'International Tables Vol C Tables 4.2.6.8 and 6.1.1.4'
S S 0.1246 0.1234 'International Tables Vol C Tables 4.2.6.8 and 6.1.1.4'
Cl Cl 0.1484 0.1585 'International Tables Vol C Tables 4.2.6.8 and 6.1.1.4'
Cu Cu 0.3201 1.2651 'International Tables Vol C Tables 4.2.6.8 and 6.1.1.4'

loop_
_geom_angle_atom_site_label_1
_geom_angle_atom_site_label_2
_geom_angle_atom_site_label_3
_geom_angle
N22 C1 N12 107.6(4)
N22 C1 N32 108.4(4)
N12 C1 N32 110.3(4)
N22 C1 S1 112.6(3)
N12 C1 S1 107.1(3)
N32 C1 S1 110.8(3)
N11 C11 C13 109.7(5)
N11 C11 C14 124.5(5)
C13 C11 C14 125.6(5)
N12 C12 C13 107.7(5)
N12 C12 H12 126.2
C13 C12 H12 126.2
C12 C13 C11 106.1(5)
C12 C13 H13 127.0
C11 C13 H13 127.0
C15 C14 C19 120.5(6)
C15 C14 C11 121.4(5)
C19 C14 C11 117.9(5)
C14 C15 C16 119.9(7)
C14 C15 H15 120.0
C16 C15 H15 120.0
C17 C16 C15 120.9(7)
C17 C16 H16 119.6
C15 C16 H16 119.6
C18 C17 C16 119.7(6)
C18 C17 H17 120.1
C16 C17 H17 120.1
C17 C18 C19 121.3(7)
C17 C18 H18 119.3
C19 C18 H18 119.3
C14 C19 C18 117.6(7)
C14 C19 H19 121.2
C18 C19 H19 121.2
N21 C21 C23 111.0(5)
N21 C21 C24 119.7(5)
C23 C21 C24 129.3(5)
C23 C22 N22 107.1(5)
C23 C22 H22 126.4
N22 C22 H22 126.4
C22 C23 C21 106.9(5)
C22 C23 H23 126.6
C21 C23 H23 126.6
C25 C24 C29 117.5(5)
C25 C24 C21 122.5(5)
C29 C24 C21 119.9(5)
C26 C25 C24 121.6(5)
C26 C25 H25 119.2
C24 C25 H25 119.2
C25 C26 C27 120.0(6)
C25 C26 H26 120.0
C27 C26 H26 120.0
C28 C27 C26 119.7(6)
C28 C27 H27 120.1
C26 C27 H27 120.1
C27 C28 C29 121.4(6)
C27 C28 H28 119.3
C29 C28 H28 119.3
C28 C29 C24 119.7(6)
C28 C29 H29 120.1
C24 C29 H29 120.1
N31 C31 C33 108.8(5)
N31 C31 C34 124.1(5)
C33 C31 C34 127.1(5)
C33 C32 N32 106.1(5)
C33 C32 H32 127.0
N32 C32 H32 127.0
C32 C33 C31 107.9(5)
C32 C33 H33 126.0
C31 C33 H33 126.0
C35 C34 C39 118.2(6)
C35 C34 C31 121.5(5)
C39 C34 C31 120.1(5)
C36 C35 C34 120.9(6)
C36 C35 H35 119.6
C34 C35 H35 119.6
C35 C36 C37 119.9(6)
C35 C36 H36 120.0
C37 C36 H36 120.0
C38 C37 C36 120.4(7)
C38 C37 H37 119.8
C36 C37 H37 119.8
C37 C38 C39 119.0(7)
C37 C38 H38 120.5
C39 C38 H38 120.5
C38 C39 C34 121.5(6)
C38 C39 H39 119.3
C34 C39 H39 119.3
C11 N11 N12 105.8(4)
C11 N11 Cu1 133.7(4)
N12 N11 Cu1 118.5(3)
C12 N12 N11 110.5(4)
C12 N12 C1 126.0(4)
N11 N12 C1 121.9(4)
C21 N21 N22 103.9(4)
C22 N22 N21 111.0(4)
C22 N22 C1 130.7(5)
N21 N22 C1 117.4(4)
N32 N31 C31 105.4(4)
N32 N31 Cu1 117.8(3)
C31 N31 Cu1 134.7(4)
N31 N32 C32 111.8(4)
N31 N32 C1 123.1(4)
C32 N32 C1 125.1(4)
S1 O1 Cu1 126.4(2)
Cu1 O10 H10B 114(4)
Cu1 O10 H10A 123(4)
H10B O10 H10A 86(5)
O2 S1 O3 114.6(3)
O2 S1 O1 114.1(3)
O3 S1 O1 115.1(3)
O2 S1 C1 105.9(2)
O3 S1 C1 103.8(2)
O1 S1 C1 101.3(2)
O10 Cu1 N31 174.41(19)
O10 Cu1 N11 90.06(19)
N31 Cu1 N11 84.55(18)
O10 Cu1 Cl1 90.68(15)
N31 Cu1 Cl1 94.62(14)
N11 Cu1 Cl1 176.60(12)
O10 Cu1 O1 91.91(18)
N31 Cu1 O1 89.21(16)
N11 Cu1 O1 86.10(17)
Cl1 Cu1 O1 97.20(13)

loop_
_geom_bond_atom_site_label_1
_geom_bond_atom_site_label_2
_geom_bond_distance
C1 N22 1.436(6)
C1 N12 1.465(6)
C1 N32 1.480(6)
C1 S1 1.862(5)
C11 N11 1.323(6)
C11 C13 1.409(8)
C11 C14 1.493(7)
C12 N12 1.347(7)
C12 C13 1.347(8)
C12 H12 0.9300
C13 H13 0.9300
C14 C15 1.355(8)
C14 C19 1.395(8)
C15 C16 1.384(9)
C15 H15 0.9300
C16 C17 1.354(10)
C16 H16 0.9300
C17 C18 1.352(10)
C17 H17 0.9300
C18 C19 1.406(9)
C18 H18 0.9300
C19 H19 0.9300
C21 N21 1.321(6)
C21 C23 1.386(8)
C21 C24 1.459(8)
C22 C23 1.328(8)
C22 N22 1.345(6)
C22 H22 0.9300
C23 H23 0.9300
C24 C25 1.377(7)
C24 C29 1.419(8)
C25 C26 1.365(8)
C25 H25 0.9300
C26 C27 1.392(8)
C26 H26 0.9300
C27 C28 1.340(9)
C27 H27 0.9300
C28 C29 1.379(9)
C28 H28 0.9300
C29 H29 0.9300
C31 N31 1.362(6)
C31 C33 1.401(7)
C31 C34 1.472(7)
C32 C33 1.352(8)
C32 N32 1.369(7)
C32 H32 0.9300
C33 H33 0.9300
C34 C35 1.384(8)
C34 C39 1.397(8)
C35 C36 1.369(8)
C35 H35 0.9300
C36 C37 1.406(10)
C36 H36 0.9300
C37 C38 1.361(10)
C37 H37 0.9300
C38 C39 1.391(9)
C38 H38 0.9300
C39 H39 0.9300
N11 N12 1.368(5)
N11 Cu1 2.036(4)
N21 N22 1.380(6)
N31 N32 1.357(6)
N31 Cu1 1.986(4)
O1 S1 1.445(4)
O1 Cu1 2.267(4)
O2 S1 1.428(4)
O3 S1 1.438(4)
O10 Cu1 1.966(4)
O10 H10B 0.896(19)
O10 H10A 0.903(19)
Cl1 Cu1 2.2262(16)

loop_
_geom_hbond_atom_site_label_D
_geom_hbond_atom_site_label_H
_geom_hbond_atom_site_label_A
_geom_hbond_distance_DH
_geom_hbond_distance_HA
_geom_hbond_distance_DA
_geom_hbond_angle_DHA
_geom_hbond_site_symmetry_A
O10 H10B O2 0.896(19) 1.91(3) 2.739(6) 152(5) 2
C22 H22 O2 0.93 2.43 2.964(8) 116.6 .
O10 H10B O2 0.896(19) 1.91(3) 2.739(6) 152(5) 2

loop_
_platon_squeeze_void_nr
_platon_squeeze_void_average_x
_platon_squeeze_void_average_y
_platon_squeeze_void_average_z
_platon_squeeze_void_volume
_platon_squeeze_void_count_electrons
_platon_squeeze_void_content
1 0.500 -0.078 0.500 501 166 '1 thf/formula unit'
2 0.500 -0.008 0.000 501 167 '1 thf/formula unit'
